data_4130510
loop_
_publ_author_name
'Sch\"afer, Marius'
'Beattie, Nicholas A.'
'Geetharani, K.'
'Sch\"afer, Julian'
'Ewing, William C.'
'Krahfu\&s, Mirjam'
'H\"orl, Christian'
'Dewhurst, Rian D.'
'Macgregor, Stuart A.'
'Lambert, Christoph'
'Braunschweig, Holger'

_publ_section_title
;
 Synthesis of Functionalized 1,4-Azaborinines by the Cyclization of
 Di-tert-butyliminoborane and Alkynes.
;
_journal_issue 26
_journal_name_full 'Journal of the American Chemical Society'
_journal_page_first 8212
_journal_page_last 8220
_journal_paper_doi 10.1021/jacs.6b04128
_journal_volume 138
_journal_year 2016
_chemical_formula_moiety 'C42 H66 B3 N3 O0.15'
_chemical_formula_sum 'C42 H66 B3 N3 O0.15'
_chemical_formula_weight 647.80
_space_group_crystal_system trigonal
_space_group_IT_number 146
_space_group_name_Hall 'R 3'
_space_group_name_H-M_alt 'R 3 :H'
_atom_sites_solution_hydrogens geom
_atom_sites_solution_primary iterative
_atom_sites_solution_secondary difmap
_audit_creation_method SHELXL-2014/6
_cell_angle_alpha 90
_cell_angle_beta 90
_cell_angle_gamma 120
_cell_formula_units_Z 3
_cell_length_a 15.570(5)
_cell_length_b 15.570(5)
_cell_length_c 14.579(8)
_cell_measurement_reflns_used 1913
_cell_measurement_temperature 100(2)
_cell_measurement_theta_max 23.607
_cell_measurement_theta_min 2.662
_cell_volume 3061(2)
_computing_cell_refinement 'Saint+ ver. V7.68A (Bruker AXS)'
_computing_data_collection 'APEX2 ver. 2014.9 (Bruker AXS)'
_computing_data_reduction 'Saint+ ver. V7.68A (Bruker AXS)'
_computing_molecular_graphics 'ShelXLe (Huebschle et all, 2011)'
_computing_publication_material 'SHELXL-2014/6 (Sheldrick, 2014)'
_computing_structure_refinement 'SHELXL-2014/6 (Sheldrick, 2014)'
_computing_structure_solution 'SHELXT (Sheldrick, 2014)'
_diffrn_ambient_temperature 100(2)
_diffrn_detector 'CCD area detector (Apex2)'
_diffrn_detector_area_resol_mean 8.333
_diffrn_measured_fraction_theta_full 1.000
_diffrn_measured_fraction_theta_max 1.000
_diffrn_measurement_device_type 'Bruker X8-APEX II'
_diffrn_measurement_method '\f and \w scans'
_diffrn_radiation_monochromator 'multi-layer mirror'
_diffrn_radiation_type MoK\a
_diffrn_radiation_wavelength 0.71073
_diffrn_reflns_av_R_equivalents 0.0554
_diffrn_reflns_av_unetI/netI 0.0484
_diffrn_reflns_Laue_measured_fraction_full 1.000
_diffrn_reflns_Laue_measured_fraction_max 1.000
_diffrn_reflns_limit_h_max 19
_diffrn_reflns_limit_h_min -19
_diffrn_reflns_limit_k_max 19
_diffrn_reflns_limit_k_min -19
_diffrn_reflns_limit_l_max 18
_diffrn_reflns_limit_l_min -18
_diffrn_reflns_number 16402
_diffrn_reflns_point_group_measured_fraction_full 1.000
_diffrn_reflns_point_group_measured_fraction_max 1.000
_diffrn_reflns_theta_full 26.000
_diffrn_reflns_theta_max 26.361
_diffrn_reflns_theta_min 2.057
_diffrn_source 'rotating-anode (Nonius FR-591)'
_exptl_absorpt_coefficient_mu 0.060
_exptl_absorpt_correction_T_max 0.7454
_exptl_absorpt_correction_T_min 0.6554
_exptl_absorpt_correction_type multi-scan
_exptl_absorpt_process_details 'SadAbs 2008/1 (Bruker AXS)'
_exptl_crystal_colour colourless
_exptl_crystal_density_diffrn 1.054
_exptl_crystal_description block
_exptl_crystal_F_000 1066
_exptl_crystal_size_max 0.08
_exptl_crystal_size_mid 0.07
_exptl_crystal_size_min 0.04
_refine_diff_density_max 0.305
_refine_diff_density_min -0.205
_refine_diff_density_rms 0.045
_refine_ls_abs_structure_details
;
 Refined as an inversion twin.
;
_refine_ls_abs_structure_Flack 0(5)
_refine_ls_extinction_method none
_refine_ls_goodness_of_fit_ref 1.060
_refine_ls_hydrogen_treatment constr
_refine_ls_matrix_type full
_refine_ls_number_parameters 170
_refine_ls_number_reflns 2800
_refine_ls_number_restraints 85
_refine_ls_restrained_S_all 1.052
_refine_ls_R_factor_all 0.0686
_refine_ls_R_factor_gt 0.0494
_refine_ls_shift/su_max 0.000
_refine_ls_shift/su_mean 0.000
_refine_ls_structure_factor_coef Fsqd
_refine_ls_weighting_details 'w=1/[\s^2^(Fo^2^)+(0.0703P)^2^] where P=(Fo^2^+2Fc^2^)/3'
_refine_ls_weighting_scheme calc
_refine_ls_wR_factor_gt 0.1116
_refine_ls_wR_factor_ref 0.1200
_reflns_Friedel_coverage 1.000
_reflns_Friedel_fraction_full 1.000
_reflns_Friedel_fraction_max 1.000
_reflns_number_gt 2290
_reflns_number_total 2800
_reflns_threshold_expression 'I > 2\s(I)'
_cod_data_source_file ja6b04128_si_003.cif
_cod_data_source_block 12
_cod_original_cell_volume 3061(3)
_cod_database_code 4130510
_shelx_space_group_comment
;
The symmetry employed for this shelxl refinement is uniquely defined
by the following loop, which should always be used as a source of
symmetry information in preference to the above space-group names.
They are only intended as comments.

;
_shelx_estimated_absorpt_t_min 0.995
_shelx_estimated_absorpt_t_max 0.998
_shelxl_version_number 2014/6

loop_
_space_group_symop_operation_xyz
'x, y, z'
'-y, x-y, z'
'-x+y, -x, z'
'x+2/3, y+1/3, z+1/3'
'-y+2/3, x-y+1/3, z+1/3'
'-x+y+2/3, -x+1/3, z+1/3'
'x+1/3, y+2/3, z+2/3'
'-y+1/3, x-y+2/3, z+2/3'
'-x+y+1/3, -x+2/3, z+2/3'

loop_
_atom_site_label
_atom_site_type_symbol
_atom_site_fract_x
_atom_site_fract_y
_atom_site_fract_z
_atom_site_U_iso_or_equiv
_atom_site_adp_type
_atom_site_occupancy
_atom_site_site_symmetry_order
_atom_site_calc_flag
_atom_site_refinement_flags_posn
_atom_site_refinement_flags_adp
_atom_site_refinement_flags_occupancy
_atom_site_disorder_assembly
_atom_site_disorder_group
N1 N 0.24219(18) 0.39188(18) 0.51957(17) 0.0197(6) Uani 1 1 d . . . . .
O1 O 0.3333 0.6667 0.222(2) 0.053(9) Uiso 0.15 3 d S . P . .
C2 C 0.2122(2) 0.2965(2) 0.4932(2) 0.0260(7) Uani 1 1 d . . . . .
H2 H 0.2292 0.2584 0.5323 0.031 Uiso 1 1 calc R U . . .
C3 C 0.1605(3) 0.2517(2) 0.4163(2) 0.0299(8) Uani 1 1 d . . . . .
H3 H 0.1445 0.1858 0.4024 0.036 Uiso 1 1 calc R U . . .
B4 B 0.1281(3) 0.3069(3) 0.3524(3) 0.0259(8) Uani 1 1 d . . . . .
C5 C 0.1748(2) 0.4146(2) 0.3794(2) 0.0214(7) Uani 1 1 d . . . . .
H5 H 0.1659 0.4582 0.3401 0.026 Uiso 1 1 calc R U . . .
C6 C 0.2297(2) 0.4529(2) 0.4581(2) 0.0172(6) Uani 1 1 d . . . . .
C7 C 0.2839(2) 0.5629(2) 0.46903(18) 0.0170(6) Uani 1 1 d . . . . .
C8 C 0.3871(2) 0.6177(2) 0.46824(19) 0.0160(6) Uani 1 1 d . . . . .
H8 H 0.4240 0.5842 0.4671 0.019 Uiso 1 1 calc R U . . .
C11 C 0.2783(2) 0.4173(2) 0.6189(2) 0.0212(7) Uani 1 1 d . . . . .
C12 C 0.2695(2) 0.5036(2) 0.6565(2) 0.0231(7) Uani 1 1 d . . . . .
H12A H 0.3198 0.5654 0.6278 0.035 Uiso 1 1 calc R U . . .
H12B H 0.2796 0.5078 0.7230 0.035 Uiso 1 1 calc R U . . .
H12C H 0.2033 0.4932 0.6428 0.035 Uiso 1 1 calc R U . . .
C13 C 0.3847(2) 0.4381(3) 0.6238(2) 0.0269(8) Uani 1 1 d . . . . .
H13A H 0.3883 0.3820 0.5977 0.040 Uiso 1 1 calc R U . . .
H13B H 0.4063 0.4474 0.6880 0.040 Uiso 1 1 calc R U . . .
H13C H 0.4279 0.4984 0.5889 0.040 Uiso 1 1 calc R U . . .
C14 C 0.2121(3) 0.3279(2) 0.6800(2) 0.0280(8) Uani 1 1 d . . . . .
H14A H 0.1423 0.3057 0.6672 0.042 Uiso 1 1 calc R U . . .
H14B H 0.2265 0.3472 0.7446 0.042 Uiso 1 1 calc R U . . .
H14C H 0.2254 0.2739 0.6671 0.042 Uiso 1 1 calc R U . . .
C21_1 C 0.0545(4) 0.2571(5) 0.2681(4) 0.0244(12) Uani 0.821(4) 1 d . U P A 1
C22_1 C -0.0011(3) 0.3103(3) 0.2427(3) 0.0353(11) Uani 0.821(4) 1 d . U P A 1
H22A_1 H 0.0464 0.3795 0.2275 0.053 Uiso 0.821(4) 1 calc R U P A 1
H22B_1 H -0.0421 0.3082 0.2946 0.053 Uiso 0.821(4) 1 calc R U P A 1
H22C_1 H -0.0436 0.2777 0.1896 0.053 Uiso 0.821(4) 1 calc R U P A 1
C23_1 C 0.1198(4) 0.2648(5) 0.1857(3) 0.0496(14) Uani 0.821(4) 1 d . U P A 1
H23A_1 H 0.0784 0.2389 0.1307 0.074 Uiso 0.821(4) 1 calc R U P A 1
H23B_1 H 0.1524 0.2260 0.1980 0.074 Uiso 0.821(4) 1 calc R U P A 1
H23C_1 H 0.1702 0.3344 0.1758 0.074 Uiso 0.821(4) 1 calc R U P A 1
C24_1 C -0.0205(4) 0.1475(3) 0.2836(4) 0.0412(12) Uani 0.821(4) 1 d . U P A 1
H24A_1 H -0.0596 0.1402 0.3387 0.062 Uiso 0.821(4) 1 calc R U P A 1
H24B_1 H 0.0148 0.1105 0.2915 0.062 Uiso 0.821(4) 1 calc R U P A 1
H24C_1 H -0.0647 0.1213 0.2304 0.062 Uiso 0.821(4) 1 calc R U P A 1
C21_2 C 0.079(2) 0.269(3) 0.248(2) 0.0244(12) Uani 0.179(4) 1 d . U P A 2
C22_2 C 0.1091(16) 0.3509(15) 0.1797(14) 0.0353(11) Uani 0.179(4) 1 d . U P A 2
H22A_2 H 0.1761 0.3718 0.1573 0.053 Uiso 0.179(4) 1 calc R U P A 2
H22B_2 H 0.1084 0.4073 0.2086 0.053 Uiso 0.179(4) 1 calc R U P A 2
H22C_2 H 0.0625 0.3270 0.1281 0.053 Uiso 0.179(4) 1 calc R U P A 2
C23_2 C -0.0297(17) 0.225(2) 0.2765(16) 0.0496(14) Uani 0.179(4) 1 d . U P A 2
H23A_2 H -0.0719 0.2002 0.2219 0.074 Uiso 0.179(4) 1 calc R U P A 2
H23B_2 H -0.0392 0.2761 0.3061 0.074 Uiso 0.179(4) 1 calc R U P A 2
H23C_2 H -0.0476 0.1702 0.3195 0.074 Uiso 0.179(4) 1 calc R U P A 2
C24_2 C 0.0933(17) 0.1888(17) 0.2146(17) 0.0412(12) Uani 0.179(4) 1 d . U P A 2
H24A_2 H 0.0596 0.1653 0.1555 0.062 Uiso 0.179(4) 1 calc R U P A 2
H24B_2 H 0.0655 0.1340 0.2589 0.062 Uiso 0.179(4) 1 calc R U P A 2
H24C_2 H 0.1643 0.2130 0.2069 0.062 Uiso 0.179(4) 1 calc R U P A 2

loop_
_atom_site_aniso_label
_atom_site_aniso_U_11
_atom_site_aniso_U_22
_atom_site_aniso_U_33
_atom_site_aniso_U_23
_atom_site_aniso_U_13
_atom_site_aniso_U_12
N1 0.0212(13) 0.0181(13) 0.0198(13) -0.0023(11) -0.0013(11) 0.0097(12)
C2 0.0302(19) 0.0220(17) 0.0294(18) 0.0005(14) -0.0026(15) 0.0156(15)
C3 0.038(2) 0.0190(16) 0.035(2) -0.0056(15) -0.0046(16) 0.0153(15)
B4 0.026(2) 0.025(2) 0.028(2) -0.0054(17) -0.0009(16) 0.0149(17)
C5 0.0215(16) 0.0230(16) 0.0217(15) -0.0018(13) -0.0028(13) 0.0127(14)
C6 0.0146(14) 0.0172(15) 0.0196(15) 0.0003(12) 0.0029(12) 0.0079(12)
C7 0.0184(15) 0.0189(16) 0.0114(14) -0.0004(12) 0.0006(11) 0.0077(13)
C8 0.0202(15) 0.0195(15) 0.0116(13) -0.0006(12) -0.0003(12) 0.0125(13)
C11 0.0231(16) 0.0227(16) 0.0170(15) 0.0014(13) -0.0006(12) 0.0107(14)
C12 0.0276(18) 0.0238(16) 0.0155(14) 0.0009(13) 0.0022(13) 0.0110(14)
C13 0.0259(18) 0.0315(19) 0.0226(17) -0.0011(14) -0.0042(13) 0.0139(15)
C14 0.0303(19) 0.0248(18) 0.0271(18) 0.0056(15) 0.0037(15) 0.0124(15)
C21_1 0.024(3) 0.028(2) 0.021(3) -0.004(2) 0.0030(19) 0.013(3)
C22_1 0.036(2) 0.031(2) 0.037(2) -0.0098(19) -0.016(2) 0.014(2)
C23_1 0.034(3) 0.081(4) 0.031(3) -0.021(3) -0.007(2) 0.027(3)
C24_1 0.035(2) 0.029(2) 0.053(3) -0.009(2) -0.016(2) 0.010(2)
C21_2 0.024(3) 0.028(2) 0.021(3) -0.004(2) 0.0030(19) 0.013(3)
C22_2 0.036(2) 0.031(2) 0.037(2) -0.0098(19) -0.016(2) 0.014(2)
C23_2 0.034(3) 0.081(4) 0.031(3) -0.021(3) -0.007(2) 0.027(3)
C24_2 0.035(2) 0.029(2) 0.053(3) -0.009(2) -0.016(2) 0.010(2)

loop_
_atom_type_symbol
_atom_type_description
_atom_type_scat_dispersion_real
_atom_type_scat_dispersion_imag
_atom_type_scat_source
C C 0.0033 0.0016 'International Tables Vol C Tables 4.2.6.8 and 6.1.1.4'
H H 0.0000 0.0000 'International Tables Vol C Tables 4.2.6.8 and 6.1.1.4'
B B 0.0013 0.0007 'International Tables Vol C Tables 4.2.6.8 and 6.1.1.4'
N N 0.0061 0.0033 'International Tables Vol C Tables 4.2.6.8 and 6.1.1.4'
O O 0.0106 0.0060 'International Tables Vol C Tables 4.2.6.8 and 6.1.1.4'

loop_
_geom_angle_atom_site_label_1
_geom_angle_atom_site_label_2
_geom_angle_atom_site_label_3
_geom_angle
_geom_angle_site_symmetry_1
_geom_angle_site_symmetry_3
C2 N1 C6 118.2(3) . .
C2 N1 C11 115.3(2) . .
C6 N1 C11 126.3(2) . .
C3 C2 N1 125.7(3) . .
C3 C2 H2 117.2 . .
N1 C2 H2 117.2 . .
C2 C3 B4 119.9(3) . .
C2 C3 H3 120.0 . .
B4 C3 H3 120.0 . .
C5 B4 C3 111.0(3) . .
C5 B4 C21_1 124.9(4) . .
C3 B4 C21_1 124.1(4) . .
C5 B4 C21_2 120.6(14) . .
C3 B4 C21_2 125.8(14) . .
C6 C5 B4 123.3(3) . .
C6 C5 H5 118.4 . .
B4 C5 H5 118.4 . .
C5 C6 N1 120.7(3) . .
C5 C6 C7 117.3(3) . .
N1 C6 C7 121.7(2) . .
C8 C7 C8 119.0(3) . 3_565
C8 C7 C6 121.3(3) . .
C8 C7 C6 119.2(3) 3_565 .
C7 C8 C7 121.0(3) . 2_665
C7 C8 H8 119.5 . .
C7 C8 H8 119.5 2_665 .
C12 C11 C13 111.4(3) . .
C12 C11 N1 112.7(2) . .
C13 C11 N1 108.6(2) . .
C12 C11 C14 106.0(3) . .
C13 C11 C14 109.4(3) . .
N1 C11 C14 108.7(2) . .
C11 C12 H12A 109.5 . .
C11 C12 H12B 109.5 . .
H12A C12 H12B 109.5 . .
C11 C12 H12C 109.5 . .
H12A C12 H12C 109.5 . .
H12B C12 H12C 109.5 . .
C11 C13 H13A 109.5 . .
C11 C13 H13B 109.5 . .
H13A C13 H13B 109.5 . .
C11 C13 H13C 109.5 . .
H13A C13 H13C 109.5 . .
H13B C13 H13C 109.5 . .
C11 C14 H14A 109.5 . .
C11 C14 H14B 109.5 . .
H14A C14 H14B 109.5 . .
C11 C14 H14C 109.5 . .
H14A C14 H14C 109.5 . .
H14B C14 H14C 109.5 . .
C22_1 C21_1 C24_1 108.7(4) . .
C22_1 C21_1 C23_1 107.6(5) . .
C24_1 C21_1 C23_1 107.9(5) . .
C22_1 C21_1 B4 113.0(4) . .
C24_1 C21_1 B4 113.1(4) . .
C23_1 C21_1 B4 106.2(4) . .
C21_1 C22_1 H22A_1 109.5 . .
C21_1 C22_1 H22B_1 109.5 . .
H22A_1 C22_1 H22B_1 109.5 . .
C21_1 C22_1 H22C_1 109.5 . .
H22A_1 C22_1 H22C_1 109.5 . .
H22B_1 C22_1 H22C_1 109.5 . .
C21_1 C23_1 H23A_1 109.5 . .
C21_1 C23_1 H23B_1 109.5 . .
H23A_1 C23_1 H23B_1 109.5 . .
C21_1 C23_1 H23C_1 109.5 . .
H23A_1 C23_1 H23C_1 109.5 . .
H23B_1 C23_1 H23C_1 109.5 . .
C21_1 C24_1 H24A_1 109.5 . .
C21_1 C24_1 H24B_1 109.5 . .
H24A_1 C24_1 H24B_1 109.5 . .
C21_1 C24_1 H24C_1 109.5 . .
H24A_1 C24_1 H24C_1 109.5 . .
H24B_1 C24_1 H24C_1 109.5 . .
C24_2 C21_2 C22_2 113(2) . .
C24_2 C21_2 C23_2 108(3) . .
C22_2 C21_2 C23_2 112(3) . .
C24_2 C21_2 B4 112(3) . .
C22_2 C21_2 B4 115(2) . .
C23_2 C21_2 B4 97.2(19) . .
C21_2 C22_2 H22A_2 109.5 . .
C21_2 C22_2 H22B_2 109.5 . .
H22A_2 C22_2 H22B_2 109.5 . .
C21_2 C22_2 H22C_2 109.5 . .
H22A_2 C22_2 H22C_2 109.5 . .
H22B_2 C22_2 H22C_2 109.5 . .
C21_2 C23_2 H23A_2 109.5 . .
C21_2 C23_2 H23B_2 109.5 . .
H23A_2 C23_2 H23B_2 109.5 . .
C21_2 C23_2 H23C_2 109.5 . .
H23A_2 C23_2 H23C_2 109.5 . .
H23B_2 C23_2 H23C_2 109.5 . .
C21_2 C24_2 H24A_2 109.5 . .
C21_2 C24_2 H24B_2 109.5 . .
H24A_2 C24_2 H24B_2 109.5 . .
C21_2 C24_2 H24C_2 109.5 . .
H24A_2 C24_2 H24C_2 109.5 . .
H24B_2 C24_2 H24C_2 109.5 . .

loop_
_geom_bond_atom_site_label_1
_geom_bond_atom_site_label_2
_geom_bond_distance
_geom_bond_site_symmetry_2
N1 C2 1.371(4) .
N1 C6 1.388(4) .
N1 C11 1.532(4) .
C2 C3 1.352(5) .
C2 H2 0.9500 .
C3 B4 1.514(5) .
C3 H3 0.9500 .
B4 C5 1.508(5) .
B4 C21_1 1.593(7) .
B4 C21_2 1.67(4) .
C5 C6 1.376(4) .
C5 H5 0.9500 .
C6 C7 1.492(4) .
C7 C8 1.393(4) .
C7 C8 1.392(4) 3_565
C8 C7 1.392(4) 2_665
C8 H8 0.9500 .
C11 C12 1.519(4) .
C11 C13 1.522(4) .
C11 C14 1.535(4) .
C12 H12A 0.9800 .
C12 H12B 0.9800 .
C12 H12C 0.9800 .
C13 H13A 0.9800 .
C13 H13B 0.9800 .
C13 H13C 0.9800 .
C14 H14A 0.9800 .
C14 H14B 0.9800 .
C14 H14C 0.9800 .
C21_1 C22_1 1.514(8) .
C21_1 C24_1 1.528(8) .
C21_1 C23_1 1.540(6) .
C22_1 H22A_1 0.9800 .
C22_1 H22B_1 0.9800 .
C22_1 H22C_1 0.9800 .
C23_1 H23A_1 0.9800 .
C23_1 H23B_1 0.9800 .
C23_1 H23C_1 0.9800 .
C24_1 H24A_1 0.9800 .
C24_1 H24B_1 0.9800 .
C24_1 H24C_1 0.9800 .
C21_2 C24_2 1.47(4) .
C21_2 C22_2 1.50(4) .
C21_2 C23_2 1.53(3) .
C22_2 H22A_2 0.9800 .
C22_2 H22B_2 0.9800 .
C22_2 H22C_2 0.9800 .
C23_2 H23A_2 0.9800 .
C23_2 H23B_2 0.9800 .
C23_2 H23C_2 0.9800 .
C24_2 H24A_2 0.9800 .
C24_2 H24B_2 0.9800 .
C24_2 H24C_2 0.9800 .

loop_
_geom_torsion_atom_site_label_1
_geom_torsion_atom_site_label_2
_geom_torsion_atom_site_label_3
_geom_torsion_atom_site_label_4
_geom_torsion
_geom_torsion_site_symmetry_1
_geom_torsion_site_symmetry_4
C6 N1 C2 C3 -8.3(5) . .
C11 N1 C2 C3 166.5(3) . .
N1 C2 C3 B4 -2.0(5) . .
C2 C3 B4 C5 9.0(5) . .
C2 C3 B4 C21_1 -171.0(4) . .
C2 C3 B4 C21_2 170.5(13) . .
C3 B4 C5 C6 -7.1(5) . .
C21_1 B4 C5 C6 172.9(3) . .
C21_2 B4 C5 C6 -169.7(12) . .
B4 C5 C6 N1 -2.2(5) . .
B4 C5 C6 C7 171.1(3) . .
C2 N1 C6 C5 10.2(4) . .
C11 N1 C6 C5 -164.0(3) . .
C2 N1 C6 C7 -162.9(3) . .
C11 N1 C6 C7 23.0(4) . .
C5 C6 C7 C8 -113.0(3) . .
N1 C6 C7 C8 60.2(4) . .
C5 C6 C7 C8 58.7(4) . 3_565
N1 C6 C7 C8 -128.0(3) . 3_565
C8 C7 C8 C7 1.6(5) 3_565 2_665
C6 C7 C8 C7 173.38(18) . 2_665
C2 N1 C11 C12 -156.0(3) . .
C6 N1 C11 C12 18.3(4) . .
C2 N1 C11 C13 80.1(3) . .
C6 N1 C11 C13 -105.6(3) . .
C2 N1 C11 C14 -38.8(3) . .
C6 N1 C11 C14 135.5(3) . .
C5 B4 C21_1 C22_1 -25.9(5) . .
C3 B4 C21_1 C22_1 154.1(4) . .
C5 B4 C21_1 C24_1 -150.0(4) . .
C3 B4 C21_1 C24_1 30.1(6) . .
C5 B4 C21_1 C23_1 91.8(5) . .
C3 B4 C21_1 C23_1 -88.1(5) . .
C5 B4 C21_2 C24_2 145.2(17) . .
C3 B4 C21_2 C24_2 -15(3) . .
C5 B4 C21_2 C22_2 16(3) . .
C3 B4 C21_2 C22_2 -144.1(18) . .
C5 B4 C21_2 C23_2 -102(2) . .
C3 B4 C21_2 C23_2 98(2) . .
